data_7002426
loop_
_publ_author_name
'Abdalilah, Mohammed'
'Zurawinski, Remigiuz'
'Canac, Yves'
'Laleu, Beno\^it'
'Lacour, J\'er\^ome'
'Lepetit, Christine'
'Magro, Germinal'
'Bernardinelli, G\'erald'
'Donnadieu, Bruno'
'Duhayon, Carine'
'Mikolajczyk, Marian'
'Chauvin, Remi'

_publ_section_title
;
 Vicinal diphosphoniums: electrostatic repulsion under covalent
 constraint
;
_journal_issue 40
_journal_name_full 'Dalton Transactions'
_journal_page_first 8493
_journal_page_last 8508
_journal_paper_doi 10.1039/b903933c
_journal_year 2009
_chemical_formula_moiety 'C32 H28 P2, 2(C F3 O3 S)'
_chemical_formula_sum 'C34 H28 F6 O6 P2 S2'
_chemical_formula_weight 772.66
_space_group_IT_number 14
_symmetry_cell_setting monoclinic
_symmetry_space_group_name_Hall '-P 2yn'
_symmetry_space_group_name_H-M 'P 1 21/n 1'
_atom_sites_solution_hydrogens geom
_atom_sites_solution_primary direct
_audit_creation_date 07-06-04
_audit_creation_method CRYSTALS_ver_12.84
_cell_angle_alpha 90
_cell_angle_beta 99.024(11)
_cell_angle_gamma 90
_cell_formula_units_Z 4
_cell_length_a 9.5353(9)
_cell_length_b 19.6190(13)
_cell_length_c 19.8829(18)
_cell_measurement_reflns_used 8000
_cell_measurement_temperature 180
_cell_measurement_theta_max 25
_cell_measurement_theta_min 3
_cell_volume 3673.5(6)
_computing_cell_refinement 'IPDS (Stoe & Cie, 1996)'
_computing_data_collection 'IPDS (Stoe & Cie, 1996)'
_computing_data_reduction 'XRED (Stoe & Cie 1996)'
_computing_molecular_graphics 'CAMERON (Watkin et al., 1996)'
_computing_publication_material 'CRYSTALS (Betteridge et al., 2003)'
_computing_structure_refinement 'CRYSTALS (Betteridge et al., 2003)'
_computing_structure_solution 'SIR92 (Altomare et al., 1994)'
_diffrn_ambient_temperature 180
_diffrn_measured_fraction_theta_full 1.000
_diffrn_measured_fraction_theta_max 0.993
_diffrn_measurement_device_type 'Stoe IPDS'
_diffrn_measurement_method '\f scans'
_diffrn_radiation_monochromator graphite
_diffrn_radiation_type 'Mo K\a'
_diffrn_radiation_wavelength 0.71073
_diffrn_reflns_av_R_equivalents 0.080
_diffrn_reflns_limit_h_max 11
_diffrn_reflns_limit_h_min -11
_diffrn_reflns_limit_k_max 24
_diffrn_reflns_limit_k_min 0
_diffrn_reflns_limit_l_max 24
_diffrn_reflns_limit_l_min 0
_diffrn_reflns_number 36701
_diffrn_reflns_theta_full 25.471
_diffrn_reflns_theta_max 25.991
_diffrn_reflns_theta_min 2.074
_diffrn_standards_number 0
_exptl_absorpt_coefficient_mu 0.305
_exptl_absorpt_correction_T_max 0.97
_exptl_absorpt_correction_T_min 0.89
_exptl_absorpt_correction_type multi-scan
_exptl_absorpt_process_details
;
[c.f. r.h. blessing, acta cryst. (1995), a51, 33-38]
;
_exptl_crystal_colour colorless
_exptl_crystal_density_diffrn 1.397
_exptl_crystal_description block
_exptl_crystal_F_000 1584
_exptl_crystal_size_max 0.30
_exptl_crystal_size_mid 0.25
_exptl_crystal_size_min 0.10
_refine_diff_density_max 0.57
_refine_diff_density_min -0.40
_refine_ls_extinction_method None
_refine_ls_goodness_of_fit_ref 1.0900
_refine_ls_hydrogen_treatment constr
_refine_ls_matrix_type full
_refine_ls_number_parameters 451
_refine_ls_number_reflns 3884
_refine_ls_number_restraints 0
_refine_ls_R_factor_all 0.1119
_refine_ls_R_factor_gt 0.0559
_refine_ls_shift/su_max 0.000236
_refine_ls_structure_factor_coef F
_refine_ls_weighting_details
;
Method, part 1, Chebychev polynomial, (Watkin, 1994, Prince, 1982)
[weight] = 1.0/[A~0~*T~0~(x)+A~1~*T~1~(x) ... +A~n-1~]*T~n-1~(x)]
where A~i~ are the Chebychev coefficients listed below and x= Fcalc/Fmax
Method = Robust Weighting (Prince, 1982)
W = [weight] * [1-(deltaF/6*sigmaF)^2^]^2^
A~i~ are:
1.10 0.561 0.569
;
_refine_ls_weighting_scheme calc
_refine_ls_wR_factor_all 0.0917
_refine_ls_wR_factor_gt 0.0640
_refine_ls_wR_factor_ref 0.0640
_reflns_limit_h_max 11
_reflns_limit_h_min -11
_reflns_limit_k_max 24
_reflns_limit_k_min 0
_reflns_limit_l_max 24
_reflns_limit_l_min 0
_reflns_number_gt 3884
_reflns_number_total 7171
_reflns_threshold_expression I>0.8\s(I)
_cod_data_source_file b903933c.txt
_cod_data_source_block compound4
_cod_depositor_comments
;
The following automatic conversions were performed:
'_symmetry_cell_setting' value 'Monoclinic' changed to 'monoclinic'
according to '/home/saulius/struct/CIF-dictionaries/cif_core.dic'
dictionary named 'cif_core.dic' version 2.4.1 from 2010-06-29.

Automatic conversion script
Id: cif_fix_enum 1527 2010-12-29 10:47:43Z saulius 
;
_cod_original_sg_symbol_H-M 'P 1 21/n 1 '
_cod_database_code 7002426

loop_
_symmetry_equiv_pos_as_xyz
x,y,z
-x,-y,-z
-x+1/2,y+1/2,-z+1/2
x+1/2,-y+1/2,z+1/2

loop_
_atom_site_label
_atom_site_type_symbol
_atom_site_fract_x
_atom_site_fract_y
_atom_site_fract_z
_atom_site_U_iso_or_equiv
_atom_site_occupancy
_atom_site_adp_type
_atom_site_refinement_flags_posn
_atom_site_refinement_flags_adp
_atom_site_refinement_flags_occupancy
_atom_site_disorder_assembly
_atom_site_disorder_group
_atom_site_attached_hydrogens
C1 C 0.4428(5) 0.1217(2) 0.3872(2) 0.0488 1.0000 Uani . . . . . .
C2 C 0.5227(4) 0.1541(2) 0.3336(2) 0.0426 1.0000 Uani . . . . . .
C3 C 0.2531(4) 0.06176(19) 0.2718(2) 0.0334 1.0000 Uani . . . . . .
C4 C 0.1655(4) 0.0074(2) 0.2481(2) 0.0413 1.0000 Uani . . . . . .
C5 C 0.1461(5) -0.0117(2) 0.1810(2) 0.0462 1.0000 Uani . . . . . .
C6 C 0.2162(5) 0.0219(2) 0.1353(2) 0.0469 1.0000 Uani . . . . . .
C7 C 0.3044(5) 0.0762(2) 0.1569(2) 0.0445 1.0000 Uani . . . . . .
C8 C 0.3240(4) 0.09728(18) 0.2245(2) 0.0339 1.0000 Uani . . . . . .
C9 C 0.2442(5) 0.0109(2) 0.4069(2) 0.0427 1.0000 Uani . . . . . .
C10 C 0.3536(5) -0.0369(2) 0.4218(2) 0.0538 1.0000 Uani . . . . . .
C11 C 0.3271(6) -0.0979(3) 0.4528(3) 0.0658 1.0000 Uani . . . . . .
C12 C 0.1959(7) -0.1119(3) 0.4691(3) 0.0719 1.0000 Uani . . . . . .
C13 C 0.0879(7) -0.0653(3) 0.4539(3) 0.0728 1.0000 Uani . . . . . .
C14 C 0.1113(5) -0.0035(2) 0.4235(3) 0.0577 1.0000 Uani . . . . . .
C15 C 0.1369(4) 0.1471(2) 0.3689(2) 0.0430 1.0000 Uani . . . . . .
C16 C 0.0289(4) 0.1622(2) 0.3166(3) 0.0482 1.0000 Uani . . . . . .
C17 C -0.0722(5) 0.2112(2) 0.3250(3) 0.0608 1.0000 Uani . . . . . .
C18 C -0.0641(6) 0.2443(3) 0.3865(4) 0.0716 1.0000 Uani . . . . . .
C19 C 0.0418(7) 0.2297(3) 0.4397(3) 0.0807 1.0000 Uani . . . . . .
C20 C 0.1428(6) 0.1809(3) 0.4308(3) 0.0654 1.0000 Uani . . . . . .
C21 C 0.3079(4) 0.24090(19) 0.2501(2) 0.0378 1.0000 Uani . . . . . .
C22 C 0.2122(4) 0.2532(2) 0.1907(2) 0.0467 1.0000 Uani . . . . . .
C23 C 0.1169(5) 0.3063(3) 0.1893(3) 0.0554 1.0000 Uani . . . . . .
C24 C 0.1157(5) 0.3463(2) 0.2457(3) 0.0562 1.0000 Uani . . . . . .
C25 C 0.2080(4) 0.3336(2) 0.3044(3) 0.0514 1.0000 Uani . . . . . .
C26 C 0.3065(4) 0.28171(19) 0.3071(2) 0.0430 1.0000 Uani . . . . . .
C27 C 0.5544(4) 0.1862(2) 0.1963(3) 0.0481 1.0000 Uani . . . . . .
C28 C 0.6471(5) 0.1334(2) 0.1851(3) 0.0614 1.0000 Uani . . . . . .
C29 C 0.7527(6) 0.1463(3) 0.1464(3) 0.0750 1.0000 Uani . . . . . .
C30 C 0.7679(6) 0.2097(3) 0.1196(3) 0.0720 1.0000 Uani . . . . . .
C31 C 0.6768(6) 0.2622(3) 0.1301(3) 0.0693 1.0000 Uani . . . . . .
C32 C 0.5694(5) 0.2502(2) 0.1687(3) 0.0576 1.0000 Uani . . . . . .
C33 C 0.7822(5) -0.0660(3) 0.2618(4) 0.0891 1.0000 Uani . . . . . .
C34 C 0.0073(5) 0.1246(2) -0.0086(2) 0.0481 1.0000 Uani . . . . . .
P1 P 0.26922(11) 0.08542(5) 0.35913(6) 0.0388 1.0000 Uani . . . . . .
P2 P 0.42716(10) 0.17117(5) 0.25098(6) 0.0390 1.0000 Uani . . . . . .
S1 S 0.70615(14) -0.02225(6) 0.32691(10) 0.0808 1.0000 Uani . . . . . .
S2 S 0.10562(11) 0.20170(5) -0.01486(6) 0.0454 1.0000 Uani . . . . . .
O1 O 0.5673(3) -0.00362(17) 0.2934(2) 0.0826 1.0000 Uani . . . . . .
O2 O 0.7065(5) -0.0729(2) 0.3780(3) 0.1064 1.0000 Uani . . . . . .
O3 O 0.7987(4) 0.03485(19) 0.3425(3) 0.1209 1.0000 Uani . . . . . .
O4 O 0.2374(3) 0.18989(18) 0.02870(17) 0.0618 1.0000 Uani . . . . . .
O5 O 0.1146(4) 0.2048(2) -0.08645(17) 0.0701 1.0000 Uani . . . . . .
O6 O 0.0142(4) 0.25225(16) 0.0076(2) 0.0743 1.0000 Uani . . . . . .
F1 F 0.9132(3) -0.08982(15) 0.2852(2) 0.1041 1.0000 Uani . . . . . .
F2 F 0.7078(4) -0.1195(2) 0.2371(3) 0.1174 1.0000 Uani . . . . . .
F3 F 0.7979(4) -0.0241(2) 0.2106(3) 0.1367 1.0000 Uani . . . . . .
F4 F -0.0098(3) 0.11067(14) 0.05524(14) 0.0642 1.0000 Uani . . . . . .
F5 F 0.0694(4) 0.06960(14) -0.03048(16) 0.0765 1.0000 Uani . . . . . .
F6 F -0.1233(3) 0.12788(16) -0.04444(16) 0.0755 1.0000 Uani . . . . . .
H11 H 0.4313 0.1568 0.4203 0.0602 1.0000 Uiso R . . . . .
H12 H 0.5024 0.0854 0.4100 0.0601 1.0000 Uiso R . . . . .
H21 H 0.5638 0.1971 0.3521 0.0512 1.0000 Uiso R . . . . .
H22 H 0.5974 0.1226 0.3262 0.0513 1.0000 Uiso R . . . . .
H41 H 0.1185 -0.0163 0.2791 0.0503 1.0000 Uiso R . . . . .
H51 H 0.0856 -0.0480 0.1660 0.0563 1.0000 Uiso R . . . . .
H61 H 0.2027 0.0082 0.0897 0.0592 1.0000 Uiso R . . . . .
H71 H 0.3510 0.0998 0.1263 0.0562 1.0000 Uiso R . . . . .
H101 H 0.4432 -0.0264 0.4113 0.0692 1.0000 Uiso R . . . . .
H111 H 0.4010 -0.1299 0.4624 0.0792 1.0000 Uiso R . . . . .
H131 H -0.0025 -0.0745 0.4651 0.0971 1.0000 Uiso R . . . . .
H141 H 0.0378 0.0281 0.4126 0.0711 1.0000 Uiso R . . . . .
H161 H 0.0227 0.1398 0.2749 0.0603 1.0000 Uiso R . . . . .
H171 H -0.1453 0.2217 0.2894 0.0792 1.0000 Uiso R . . . . .
H181 H -0.1321 0.2766 0.3922 0.0912 1.0000 Uiso R . . . . .
H191 H 0.0445 0.2523 0.4816 0.1061 1.0000 Uiso R . . . . .
H201 H 0.2163 0.1707 0.4669 0.0853 1.0000 Uiso R . . . . .
H221 H 0.2131 0.2255 0.1522 0.0592 1.0000 Uiso R . . . . .
H231 H 0.0524 0.3151 0.1496 0.0722 1.0000 Uiso R . . . . .
H241 H 0.0505 0.3825 0.2444 0.0672 1.0000 Uiso R . . . . .
H251 H 0.2047 0.3604 0.3429 0.0631 1.0000 Uiso R . . . . .
H261 H 0.3710 0.2739 0.3469 0.0522 1.0000 Uiso R . . . . .
H281 H 0.6378 0.0903 0.2049 0.0772 1.0000 Uiso R . . . . .
H291 H 0.8145 0.1112 0.1386 0.0952 1.0000 Uiso R . . . . .
H301 H 0.8411 0.2179 0.0941 0.0922 1.0000 Uiso R . . . . .
H311 H 0.6849 0.3047 0.1105 0.0862 1.0000 Uiso R . . . . .
H321 H 0.5087 0.2854 0.1771 0.0702 1.0000 Uiso R . . . . .
H33 H 0.1773 -0.1550 0.4865 0.0952 1.0000 Uiso R . . . . .

loop_
_atom_site_aniso_label
_atom_site_aniso_U_11
_atom_site_aniso_U_22
_atom_site_aniso_U_33
_atom_site_aniso_U_23
_atom_site_aniso_U_13
_atom_site_aniso_U_12
C1 0.044(2) 0.045(2) 0.053(3) -0.011(2) -0.004(2) 0.007(2)
C2 0.029(2) 0.031(2) 0.065(3) -0.012(2) 0.0001(19) 0.0030(16)
C3 0.0258(18) 0.0303(19) 0.044(2) -0.0050(17) 0.0062(17) 0.0019(15)
C4 0.038(2) 0.035(2) 0.051(3) 0.0006(19) 0.0082(19) -0.0068(17)
C5 0.048(2) 0.037(2) 0.052(3) -0.003(2) 0.002(2) -0.0105(19)
C6 0.058(3) 0.038(2) 0.042(2) -0.005(2) 0.002(2) -0.003(2)
C7 0.051(2) 0.035(2) 0.049(3) 0.002(2) 0.013(2) -0.0017(19)
C8 0.033(2) 0.0283(19) 0.042(2) -0.0015(17) 0.0097(17) -0.0002(16)
C9 0.050(2) 0.044(2) 0.035(2) 0.0045(19) 0.0095(19) 0.0118(19)
C10 0.057(3) 0.054(3) 0.050(3) 0.001(2) 0.004(2) 0.018(2)
C11 0.091(4) 0.053(3) 0.050(3) 0.007(2) 0.000(3) 0.028(3)
C12 0.110(5) 0.053(3) 0.060(3) 0.014(3) 0.033(3) 0.018(3)
C13 0.094(4) 0.062(3) 0.074(4) 0.016(3) 0.048(3) 0.007(3)
C14 0.064(3) 0.050(3) 0.065(3) 0.011(2) 0.027(3) 0.011(2)
C15 0.045(2) 0.039(2) 0.049(3) 0.001(2) 0.019(2) 0.0062(19)
C16 0.034(2) 0.041(2) 0.072(3) 0.005(2) 0.014(2) -0.0019(19)
C17 0.036(2) 0.048(3) 0.101(4) 0.005(3) 0.021(3) 0.007(2)
C18 0.060(3) 0.051(3) 0.116(5) 0.012(3) 0.052(4) 0.012(3)
C19 0.105(5) 0.066(4) 0.084(4) 0.004(3) 0.051(4) 0.034(3)
C20 0.084(4) 0.058(3) 0.059(3) -0.002(2) 0.025(3) 0.026(3)
C21 0.0263(19) 0.032(2) 0.056(3) 0.0002(19) 0.0083(19) -0.0057(16)
C22 0.039(2) 0.048(3) 0.053(3) 0.006(2) 0.006(2) 0.0001(19)
C23 0.042(2) 0.057(3) 0.065(3) 0.022(3) 0.002(2) 0.004(2)
C24 0.039(2) 0.046(3) 0.083(4) 0.009(3) 0.011(3) 0.010(2)
C25 0.043(2) 0.034(2) 0.076(3) -0.008(2) 0.009(2) 0.0099(19)
C26 0.039(2) 0.029(2) 0.058(3) -0.0072(19) -0.001(2) 0.0035(17)
C27 0.042(2) 0.031(2) 0.076(3) -0.003(2) 0.022(2) -0.0080(18)
C28 0.056(3) 0.041(3) 0.095(4) 0.000(3) 0.038(3) 0.002(2)
C29 0.069(3) 0.050(3) 0.120(5) -0.006(3) 0.060(3) 0.001(3)
C30 0.072(3) 0.052(3) 0.104(4) -0.010(3) 0.049(3) -0.017(3)
C31 0.075(4) 0.044(3) 0.099(4) 0.001(3) 0.044(3) -0.015(3)
C32 0.057(3) 0.032(2) 0.091(4) -0.001(2) 0.034(3) -0.004(2)
C33 0.042(3) 0.044(3) 0.187(7) 0.024(4) 0.033(4) -0.003(2)
C34 0.047(3) 0.051(3) 0.046(3) -0.001(2) 0.006(2) -0.002(2)
P1 0.0354(5) 0.0386(6) 0.0429(6) -0.0026(5) 0.0080(5) 0.0043(5)
P2 0.0313(5) 0.0288(5) 0.0583(7) -0.0034(5) 0.0117(5) -0.0023(4)
S1 0.0477(7) 0.0338(6) 0.1596(16) -0.0056(8) 0.0117(8) -0.0005(6)
S2 0.0389(6) 0.0402(6) 0.0565(7) 0.0078(5) 0.0060(5) -0.0041(5)
O1 0.0318(17) 0.049(2) 0.166(4) -0.013(2) 0.012(2) 0.0020(14)
O2 0.117(4) 0.060(3) 0.149(4) 0.012(3) 0.040(3) 0.029(2)
O3 0.058(2) 0.039(2) 0.249(6) -0.016(3) -0.028(3) -0.0102(18)
O4 0.0425(17) 0.074(2) 0.063(2) 0.0088(17) -0.0114(15) -0.0046(16)
O5 0.056(2) 0.102(3) 0.052(2) 0.032(2) 0.0116(16) -0.0108(19)
O6 0.068(2) 0.0365(17) 0.122(3) -0.0075(19) 0.026(2) 0.0031(16)
F1 0.0427(16) 0.0514(18) 0.226(4) 0.030(2) 0.045(2) 0.0093(14)
F2 0.065(2) 0.093(3) 0.204(5) -0.055(3) 0.051(3) -0.009(2)
F3 0.098(3) 0.115(3) 0.213(5) 0.054(3) 0.073(3) 0.041(3)
F4 0.0745(19) 0.0612(17) 0.0632(18) 0.0188(14) 0.0302(14) 0.0041(14)
F5 0.102(2) 0.0436(16) 0.091(2) -0.0155(15) 0.0352(19) -0.0027(16)
F6 0.0592(18) 0.079(2) 0.084(2) 0.0054(17) -0.0034(15) -0.0262(15)

loop_
_atom_type_symbol
_atom_type_scat_dispersion_real
_atom_type_scat_dispersion_imag
_atom_type_scat_Cromer_Mann_a1
_atom_type_scat_Cromer_Mann_b1
_atom_type_scat_Cromer_Mann_a2
_atom_type_scat_Cromer_Mann_b2
_atom_type_scat_Cromer_Mann_a3
_atom_type_scat_Cromer_Mann_b3
_atom_type_scat_Cromer_Mann_a4
_atom_type_scat_Cromer_Mann_b4
_atom_type_scat_Cromer_Mann_c
_atom_type_scat_source
C 0.0033 0.0016 2.3100 20.8439 1.0200 10.2075 1.5886 0.5687 0.8650 51.6512 0.2156 'International Tables Vol C 4.2.6.8 and 6.1.1.4'
H 0.0000 0.0000 0.4930 10.5109 0.3229 26.1257 0.1402 3.1424 0.0408 57.7998 0.0030 'International Tables Vol C 4.2.6.8 and 6.1.1.4'
N 0.0061 0.0033 12.2126 0.0057 3.1322 9.8933 2.0125 28.9975 1.1663 0.5826 -11.5290 'International Tables Vol C 4.2.6.8 and 6.1.1.4'
O 0.0106 0.0060 3.0485 13.2771 2.2868 5.7011 1.5463 0.3239 0.8670 32.9089 0.2508 'International Tables Vol C 4.2.6.8 and 6.1.1.4'
P 0.1023 0.0942 6.4345 1.9067 4.1791 27.1570 1.7800 0.5260 1.4908 68.1645 1.1149 'International Tables Vol C 4.2.6.8 and 6.1.1.4'
S 0.1246 0.1234 6.9053 1.4679 5.2034 22.2151 1.4379 0.2536 1.5863 56.1720 0.8669 'International Tables Vol C 4.2.6.8 and 6.1.1.4'
F 0.0171 0.0103 3.5392 10.2825 2.6412 4.2944 1.5170 0.2615 1.0243 26.1476 0.2776 'International Tables Vol C 4.2.6.8 and 6.1.1.4'

loop_
_geom_angle_atom_site_label_1
_geom_angle_site_symmetry_1
_geom_angle_atom_site_label_2
_geom_angle_site_symmetry_2
_geom_angle_atom_site_label_3
_geom_angle_site_symmetry_3
_geom_angle
_geom_angle_publ_flag
C2 . C1 . P1 . 118.5(3) yes
C2 . C1 . H11 . 107.1 no
P1 . C1 . H11 . 107.1 no
C2 . C1 . H12 . 107.8 no
P1 . C1 . H12 . 107.2 no
H11 . C1 . H12 . 108.9 no
C1 . C2 . P2 . 118.6(3) yes
C1 . C2 . H21 . 108.0 no
P2 . C2 . H21 . 107.6 no
C1 . C2 . H22 . 107.2 no
P2 . C2 . H22 . 105.1 no
H21 . C2 . H22 . 110.3 no
C4 . C3 . C8 . 118.3(4) yes
C4 . C3 . P1 . 119.1(3) yes
C8 . C3 . P1 . 122.6(3) yes
C3 . C4 . C5 . 121.5(4) yes
C3 . C4 . H41 . 118.6 no
C5 . C4 . H41 . 119.9 no
C4 . C5 . C6 . 120.4(4) yes
C4 . C5 . H51 . 120.0 no
C6 . C5 . H51 . 119.5 no
C5 . C6 . C7 . 119.8(4) yes
C5 . C6 . H61 . 119.7 no
C7 . C6 . H61 . 120.5 no
C6 . C7 . C8 . 120.9(4) yes
C6 . C7 . H71 . 120.6 no
C8 . C7 . H71 . 118.5 no
C3 . C8 . C7 . 119.1(3) yes
C3 . C8 . P2 . 120.1(3) yes
C7 . C8 . P2 . 120.7(3) yes
C10 . C9 . C14 . 119.5(4) yes
C10 . C9 . P1 . 120.3(3) yes
C14 . C9 . P1 . 119.9(3) yes
C9 . C10 . C11 . 119.3(5) yes
C9 . C10 . H101 . 119.0 no
C11 . C10 . H101 . 121.7 no
C10 . C11 . C12 . 121.0(5) yes
C10 . C11 . H111 . 118.8 no
C12 . C11 . H111 . 120.2 no
C11 . C12 . C13 . 119.7(5) yes
C11 . C12 . H33 . 119.9 no
C13 . C12 . H33 . 120.0 no
C12 . C13 . C14 . 120.7(5) yes
C12 . C13 . H131 . 120.2 no
C14 . C13 . H131 . 119.1 no
C9 . C14 . C13 . 119.8(5) yes
C9 . C14 . H141 . 119.2 no
C13 . C14 . H141 . 121.0 no
C16 . C15 . C20 . 119.2(4) yes
C16 . C15 . P1 . 121.5(3) yes
C20 . C15 . P1 . 119.3(4) yes
C15 . C16 . C17 . 120.6(5) yes
C15 . C16 . H161 . 120.4 no
C17 . C16 . H161 . 119.0 no
C16 . C17 . C18 . 119.4(5) yes
C16 . C17 . H171 . 120.6 no
C18 . C17 . H171 . 120.0 no
C17 . C18 . C19 . 121.2(5) yes
C17 . C18 . H181 . 119.3 no
C19 . C18 . H181 . 119.5 no
C18 . C19 . C20 . 119.2(6) yes
C18 . C19 . H191 . 119.9 no
C20 . C19 . H191 . 120.9 no
C15 . C20 . C19 . 120.5(5) yes
C15 . C20 . H201 . 119.7 no
C19 . C20 . H201 . 119.9 no
C22 . C21 . C26 . 120.1(4) yes
C22 . C21 . P2 . 118.3(3) yes
C26 . C21 . P2 . 121.5(3) yes
C21 . C22 . C23 . 119.3(4) yes
C21 . C22 . H221 . 120.0 no
C23 . C22 . H221 . 120.7 no
C22 . C23 . C24 . 120.4(4) yes
C22 . C23 . H231 . 119.9 no
C24 . C23 . H231 . 119.6 no
C23 . C24 . C25 . 120.4(4) yes
C23 . C24 . H241 . 120.1 no
C25 . C24 . H241 . 119.5 no
C24 . C25 . C26 . 120.6(5) yes
C24 . C25 . H251 . 119.7 no
C26 . C25 . H251 . 119.7 no
C21 . C26 . C25 . 119.1(4) yes
C21 . C26 . H261 . 120.4 no
C25 . C26 . H261 . 120.4 no
C28 . C27 . C32 . 120.0(4) yes
C28 . C27 . P2 . 118.8(3) yes
C32 . C27 . P2 . 121.0(3) yes
C27 . C28 . C29 . 119.0(5) yes
C27 . C28 . H281 . 119.6 no
C29 . C28 . H281 . 121.4 no
C28 . C29 . C30 . 120.9(5) yes
C28 . C29 . H291 . 119.4 no
C30 . C29 . H291 . 119.7 no
C29 . C30 . C31 . 120.7(5) yes
C29 . C30 . H301 . 119.9 no
C31 . C30 . H301 . 119.4 no
C30 . C31 . C32 . 119.4(5) yes
C30 . C31 . H311 . 120.7 no
C32 . C31 . H311 . 120.0 no
C31 . C32 . C27 . 120.1(4) yes
C31 . C32 . H321 . 120.3 no
C27 . C32 . H321 . 119.6 no
S1 . C33 . F1 . 111.9(6) yes
S1 . C33 . F2 . 113.2(4) yes
F1 . C33 . F2 . 105.6(4) yes
S1 . C33 . F3 . 111.2(4) yes
F1 . C33 . F3 . 105.6(4) yes
F2 . C33 . F3 . 108.9(7) yes
S2 . C34 . F4 . 112.5(3) yes
S2 . C34 . F5 . 113.3(3) yes
F4 . C34 . F5 . 105.7(4) yes
S2 . C34 . F6 . 112.1(3) yes
F4 . C34 . F6 . 105.9(4) yes
F5 . C34 . F6 . 106.8(4) yes
C1 . P1 . C15 . 109.2(2) yes
C1 . P1 . C3 . 109.83(19) yes
C15 . P1 . C3 . 109.22(19) yes
C1 . P1 . C9 . 110.5(2) yes
C15 . P1 . C9 . 110.10(19) yes
C3 . P1 . C9 . 107.95(19) yes
C8 . P2 . C2 . 107.32(19) yes
C8 . P2 . C21 . 107.48(17) yes
C2 . P2 . C21 . 112.8(2) yes
C8 . P2 . C27 . 110.66(19) yes
C2 . P2 . C27 . 107.2(2) yes
C21 . P2 . C27 . 111.3(2) yes
C33 . S1 . O1 . 103.6(3) yes
C33 . S1 . O2 . 103.0(3) yes
O1 . S1 . O2 . 114.2(3) yes
C33 . S1 . O3 . 103.0(3) yes
O1 . S1 . O3 . 113.2(2) yes
O2 . S1 . O3 . 117.4(4) yes
C34 . S2 . O4 . 103.9(2) yes
C34 . S2 . O5 . 102.5(2) yes
O4 . S2 . O5 . 115.0(2) yes
C34 . S2 . O6 . 102.2(2) yes
O4 . S2 . O6 . 116.3(2) yes
O5 . S2 . O6 . 114.2(2) yes

loop_
_geom_bond_atom_site_label_1
_geom_bond_site_symmetry_1
_geom_bond_atom_site_label_2
_geom_bond_site_symmetry_2
_geom_bond_distance
_geom_bond_publ_flag
C1 . C2 . 1.542(6) yes
C1 . P1 . 1.807(4) yes
C1 . H11 . 0.970 no
C1 . H12 . 0.978 no
C2 . P2 . 1.782(4) yes
C2 . H21 . 0.978 no
C2 . H22 . 0.972 no
C3 . C4 . 1.391(5) yes
C3 . C8 . 1.423(5) yes
C3 . P1 . 1.781(4) yes
C4 . C5 . 1.370(6) yes
C4 . H41 . 0.940 no
C5 . C6 . 1.377(6) yes
C5 . H51 . 0.936 no
C6 . C7 . 1.383(6) yes
C6 . H61 . 0.934 no
C7 . C8 . 1.391(6) yes
C7 . H71 . 0.932 no
C8 . P2 . 1.784(4) yes
C9 . C10 . 1.399(6) yes
C9 . C14 . 1.388(6) yes
C9 . P1 . 1.780(4) yes
C10 . C11 . 1.389(7) yes
C10 . H101 . 0.933 no
C11 . C12 . 1.368(8) yes
C11 . H111 . 0.940 no
C12 . C13 . 1.375(8) yes
C12 . H33 . 0.941 no
C13 . C14 . 1.387(7) yes
C13 . H131 . 0.941 no
C14 . H141 . 0.936 no
C15 . C16 . 1.376(6) yes
C15 . C20 . 1.391(7) yes
C15 . P1 . 1.781(4) yes
C16 . C17 . 1.389(6) yes
C16 . H161 . 0.932 no
C17 . C18 . 1.375(8) yes
C17 . H171 . 0.936 no
C18 . C19 . 1.373(8) yes
C18 . H181 . 0.928 no
C19 . C20 . 1.389(7) yes
C19 . H191 . 0.942 no
C20 . H201 . 0.941 no
C21 . C22 . 1.395(6) yes
C21 . C26 . 1.390(6) yes
C21 . P2 . 1.777(4) yes
C22 . C23 . 1.379(6) yes
C22 . H221 . 0.940 no
C23 . C24 . 1.370(7) yes
C23 . H231 . 0.938 no
C24 . C25 . 1.372(7) yes
C24 . H241 . 0.941 no
C25 . C26 . 1.381(6) yes
C25 . H251 . 0.932 no
C26 . H261 . 0.935 no
C27 . C28 . 1.403(6) yes
C27 . C32 . 1.386(6) yes
C27 . P2 . 1.776(4) yes
C28 . C29 . 1.383(7) yes
C28 . H281 . 0.941 no
C29 . C30 . 1.371(7) yes
C29 . H291 . 0.934 no
C30 . C31 . 1.384(7) yes
C30 . H301 . 0.939 no
C31 . C32 . 1.394(7) yes
C31 . H311 . 0.928 no
C32 . H321 . 0.932 no
C33 . S1 . 1.798(7) yes
C33 . F1 . 1.346(6) yes
C33 . F2 . 1.317(7) yes
C33 . F3 . 1.336(8) yes
C34 . S2 . 1.794(5) yes
C34 . F4 . 1.333(5) yes
C34 . F5 . 1.337(5) yes
C34 . F6 . 1.336(5) yes
S1 . O1 . 1.433(4) yes
S1 . O2 . 1.421(5) yes
S1 . O3 . 1.429(4) yes
S2 . O4 . 1.429(3) yes
S2 . O5 . 1.441(3) yes
S2 . O6 . 1.436(3) yes

loop_
_cod_related_entry_id
_cod_related_entry_database
_cod_related_entry_code
1 ChemSpider 30652634
